data_7708659
loop_
_publ_author_name
'Kote, Basvaraj S.'
'Kunchur, Harish S.'
'Radhakrishna, Latchupatula'
'Pandey, Madhusudan Kumar'
'Balakrishna, Maravanji Shivaramaiah'

_publ_section_title
;
 Group 11 metal complexes of a dinucleating triazole appended
 bisphosphine,
 1,4-bis(5-(diisopropylphosphaneyl)-1-phenyl-1H-1,2,3-triazol-4-yl)benzene
;
_journal_name_full 'Dalton Transactions'
_journal_paper_doi 10.1039/D1DT02803K
_journal_year 2021
_chemical_formula_moiety 'C68 H84 Ag4 Br4 N12 P4, 3(C H2 Cl2)'
_chemical_formula_sum 'C71 H90 Ag4 Br4 Cl6 N12 P4'
_chemical_formula_weight 2199.24
_space_group_crystal_system triclinic
_space_group_IT_number 2
_space_group_name_Hall '-P 1'
_space_group_name_H-M_alt 'P -1'
_atom_sites_solution_hydrogens geom
_audit_creation_date 2021-07-20
_audit_creation_method
;
Olex2 1.5-alpha
(compiled 2021.06.29 svn.r12e2184c for OlexSys, GUI svn.r6374)
;
_audit_update_record
;
2021-10-12 deposited with the CCDC.	2021-10-29 downloaded from the CCDC.
;
_cell_angle_alpha 83.651(3)
_cell_angle_beta 74.880(3)
_cell_angle_gamma 70.200(3)
_cell_formula_units_Z 2
_cell_length_a 13.3674(4)
_cell_length_b 17.7306(8)
_cell_length_c 20.2898(6)
_cell_measurement_reflns_used 15968
_cell_measurement_temperature 150.00(10)
_cell_measurement_theta_max 29.9370
_cell_measurement_theta_min 1.7930
_cell_volume 4366.7(3)
_computing_cell_refinement 'CrysAlisPro 1.171.41.93a (Rigaku OD, 2020)'
_computing_data_collection 'CrysAlisPro 1.171.41.93a (Rigaku OD, 2020)'
_computing_data_reduction 'CrysAlisPro 1.171.41.93a (Rigaku OD, 2020)'
_computing_molecular_graphics 'Olex2 1.5-alpha (Dolomanov et al., 2009)'
_computing_publication_material 'Olex2 1.5-alpha (Dolomanov et al., 2009)'
_computing_structure_refinement 'SHELXL 2014/7 (Sheldrick, 2015)'
_computing_structure_solution 'ShelXT (Sheldrick, 2015)'
_diffrn_ambient_temperature 150.15
_diffrn_measured_fraction_theta_full 1.000
_diffrn_measured_fraction_theta_max 1.000
_diffrn_measurement_details
;
List of Runs (angles in degrees, time in seconds):

  # Type    Start    End  Width  t~exp~   \w     \q     \k     \f   Frames
#--------------------------------------------------------------------------
  1  \f    -10.27 349.73   1.00   10.00  77.88 -12.98  31.50    --   360
  2  \w    -69.79  -9.79   1.00   10.00    --  -13.03 107.85-157.07   60
  3  \w    -51.94  33.06   1.00   10.00    --  -13.03  75.18  70.14   85
  4  \w    -59.89   6.11   1.00   10.00    --  -13.03  89.79 -69.09   66
  5  \w   -108.63  15.37   1.00   10.00    --  -12.98 -59.25 -84.92  124
  6  \f   -349.73  10.27   1.00   10.00   9.41 -12.98 -31.50    --   360
  7  \w   -108.63  15.37   1.00   10.00    --  -12.98 -59.25 122.08  124
  8  \f   -339.92  20.08   1.00   10.00  16.12 -12.98 -59.25    --   360
;
_diffrn_measurement_device 'abstract diffractometer'
_diffrn_measurement_device_type 'Bruker D8 venture'
_diffrn_measurement_method '\w and \f scans'
_diffrn_radiation_type MoK\a
_diffrn_radiation_wavelength 0.71073
_diffrn_reflns_av_R_equivalents 0.1353
_diffrn_reflns_av_unetI/netI 0.0677
_diffrn_reflns_Laue_measured_fraction_full 1.000
_diffrn_reflns_Laue_measured_fraction_max 1.000
_diffrn_reflns_limit_h_max 15
_diffrn_reflns_limit_h_min -15
_diffrn_reflns_limit_k_max 21
_diffrn_reflns_limit_k_min -21
_diffrn_reflns_limit_l_max 24
_diffrn_reflns_limit_l_min -24
_diffrn_reflns_number 168363
_diffrn_reflns_point_group_measured_fraction_full 1.000
_diffrn_reflns_point_group_measured_fraction_max 1.000
_diffrn_reflns_theta_full 24.999
_diffrn_reflns_theta_max 24.999
_diffrn_reflns_theta_min 1.719
_exptl_absorpt_coefficient_mu 3.016
_exptl_absorpt_correction_T_max 1.00000
_exptl_absorpt_correction_T_min 0.45857
_exptl_absorpt_correction_type numerical
_exptl_absorpt_process_details
;
CrysAlisPro 1.171.41.93a (Rigaku Oxford Diffraction, 2020)
Empirical absorption correction using spherical harmonics,
implemented in SCALE3 ABSPACK scaling algorithm.
;
_exptl_crystal_colour colourless
_exptl_crystal_colour_primary colourless
_exptl_crystal_density_diffrn 1.673
_exptl_crystal_description needle
_exptl_crystal_F_000 2180
_exptl_crystal_size_max 0.123
_exptl_crystal_size_mid 0.023
_exptl_crystal_size_min 0.012
_refine_diff_density_max 4.827
_refine_diff_density_min -1.424
_refine_diff_density_rms 0.208
_refine_ls_extinction_method none
_refine_ls_goodness_of_fit_ref 1.021
_refine_ls_hydrogen_treatment constr
_refine_ls_matrix_type full
_refine_ls_number_parameters 926
_refine_ls_number_reflns 15366
_refine_ls_number_restraints 0
_refine_ls_restrained_S_all 1.021
_refine_ls_R_factor_all 0.1113
_refine_ls_R_factor_gt 0.0778
_refine_ls_shift/su_max 0.005
_refine_ls_shift/su_mean 0.000
_refine_ls_structure_factor_coef Fsqd
_refine_ls_weighting_details 'w=1/[\s^2^(Fo^2^)+(0.1193P)^2^+20.7385P] where P=(Fo^2^+2Fc^2^)/3'
_refine_ls_weighting_scheme calc
_refine_ls_wR_factor_gt 0.1991
_refine_ls_wR_factor_ref 0.2249
_reflns_Friedel_coverage 0.000
_reflns_number_gt 10664
_reflns_number_total 15366
_reflns_threshold_expression 'I > 2\s(I)'
_cod_data_source_file d1dt02803k2.cif
_cod_data_source_block compound-7
_cod_database_code 7708659
_shelx_shelxl_version_number 2014/7
_shelx_space_group_comment
;
The symmetry employed for this shelxl refinement is uniquely defined
by the following loop, which should always be used as a source of
symmetry information in preference to the above space-group names.
They are only intended as comments.
;
_shelx_estimated_absorpt_t_max 0.965
_shelx_estimated_absorpt_t_min 0.708
_olex2_refinement_description
;
1. Fixed Uiso
 At 1.2 times of:
  All C(H) groups, All C(H,H) groups
 At 1.5 times of:
  All C(H,H,H) groups
2.a Ternary CH refined with riding coordinates:
 C40(H40), C60(H60), C26(H26), C57(H57), C43(H43), C9(H9), C23(H23), C6(H6)
2.b Secondary CH2 refined with riding coordinates:
 C69(H69A,H69B), C70(H70A,H70B), C71(H71A,H71B)
2.c Aromatic/amide H refined with riding coordinates:
 C13(H13), C30(H30), C68(H68), C17(H17), C14(H14), C47(H47), C64(H64),
 C51(H51), C16(H16), C15(H15), C53(H53), C67(H67), C19(H19), C1(H1), C2(H2),
 C31(H31), C34(H34), C66(H66), C48(H48), C35(H35), C36(H36), C65(H65), C32(H32),
  C18(H18), C52(H52), C50(H50), C49(H49), C33(H33)
2.d Idealised Me refined as rotating group:
 C28(H28A,H28B,H28C), C27(H27A,H27B,H27C), C11(H11A,H11B,H11C), C42(H42A,H42B,
 H42C), C41(H41A,H41B,H41C), C62(H62A,H62B,H62C), C8(H8A,H8B,H8C), C61(H61A,
 H61B,H61C), C10(H10A,H10B,H10C), C24(H24A,H24B,H24C), C58(H58A,H58B,H58C),
 C45(H45A,H45B,H45C), C25(H25A,H25B,H25C), C7(H7A,H7B,H7C), C44(H44A,H44B,H44C),
  C59(H59A,H59B,H59C)
;
_olex2_submission_special_instructions 'No special instructions were received'
_oxdiff_exptl_absorpt_empirical_details
;
Empirical correction (ABSPACK) includes:
- Absorption correction using spherical harmonics
- Frame scaling
;

loop_
_space_group_symop_operation_xyz
'x, y, z'
'-x, -y, -z'

loop_
_atom_site_label
_atom_site_type_symbol
_atom_site_fract_x
_atom_site_fract_y
_atom_site_fract_z
_atom_site_U_iso_or_equiv
_atom_site_adp_type
_atom_site_occupancy
_atom_site_site_symmetry_order
_atom_site_calc_flag
_atom_site_refinement_flags_posn
_atom_site_refinement_flags_adp
_atom_site_refinement_flags_occupancy
_atom_site_disorder_assembly
_atom_site_disorder_group
Ag3 Ag 0.84647(6) 0.24503(5) 0.66976(4) 0.0466(2) Uani 1 1 d . . . . .
Ag2 Ag 0.73128(7) 0.22744(5) 0.86934(4) 0.0496(2) Uani 1 1 d . . . . .
Ag1 Ag 0.54929(6) 0.34238(5) 0.77650(4) 0.0502(2) Uani 1 1 d . . . . .
Ag4 Ag 0.68298(7) 0.12426(5) 0.72597(4) 0.0505(2) Uani 1 1 d . . . . .
Br1 Br 0.74639(8) 0.35223(6) 0.77930(5) 0.0451(3) Uani 1 1 d . . . . .
Br4 Br 0.86370(8) 0.11597(6) 0.76292(5) 0.0409(2) Uani 1 1 d . . . . .
Br3 Br 0.65465(8) 0.25954(6) 0.64543(5) 0.0420(3) Uani 1 1 d . . . . .
Br2 Br 0.54721(8) 0.20851(6) 0.85239(5) 0.0446(3) Uani 1 1 d . . . . .
P4 P 0.6109(2) 0.02325(15) 0.70885(13) 0.0388(6) Uani 1 1 d . . . . .
P1 P 0.3914(2) 0.45094(15) 0.76003(12) 0.0371(6) Uani 1 1 d . . . . .
P2 P 0.7981(2) 0.18769(16) 0.97090(13) 0.0443(6) Uani 1 1 d . . . . .
P3 P 1.0203(2) 0.26102(16) 0.61363(13) 0.0419(6) Uani 1 1 d . . . . .
Cl3 Cl 0.6536(3) 0.3156(3) 0.4438(2) 0.0957(12) Uani 1 1 d . . . . .
Cl1 Cl 0.8186(5) 0.5281(4) 0.8470(3) 0.1251(17) Uani 1 1 d . . . . .
Cl4 Cl 0.7381(6) 0.4448(3) 0.4488(3) 0.147(2) Uani 1 1 d . . . . .
Cl5 Cl 0.7716(6) -0.2606(4) 0.9306(3) 0.172(3) Uani 1 1 d . . . . .
Cl2 Cl 0.7187(5) 0.6369(5) 0.7491(4) 0.185(3) Uani 1 1 d . . . . .
N6 N 0.2153(6) 0.5746(5) 0.8367(4) 0.0400(19) Uani 1 1 d . . . . .
Cl6 Cl 0.7367(8) -0.1569(6) 1.0341(4) 0.224(4) Uani 1 1 d . . . . .
N7 N 0.6074(6) -0.0594(5) 0.5961(4) 0.0390(18) Uani 1 1 d . . . . .
N1 N 0.7454(6) 0.2372(5) 1.1087(4) 0.045(2) Uani 1 1 d . . . . .
N12 N 1.1574(7) 0.2358(5) 0.4776(4) 0.046(2) Uani 1 1 d . . . . .
C12 C 0.8362(8) 0.1836(6) 1.1341(5) 0.040(2) Uani 1 1 d . . . . .
N5 N 0.1700(7) 0.5995(5) 0.9018(4) 0.047(2) Uani 1 1 d . . . . .
N11 N 1.1626(7) 0.2063(5) 0.4189(4) 0.046(2) Uani 1 1 d . . . . .
N3 N 0.5906(6) 0.3306(5) 1.1214(4) 0.046(2) Uani 1 1 d . . . . .
N10 N 1.0913(6) 0.1690(5) 0.4288(4) 0.043(2) Uani 1 1 d . . . . .
N4 N 0.2347(7) 0.5565(5) 0.9402(4) 0.047(2) Uani 1 1 d . . . . .
N8 N 0.6463(7) -0.0633(5) 0.5271(4) 0.050(2) Uani 1 1 d . . . . .
N9 N 0.7152(6) -0.0237(5) 0.5093(4) 0.0426(19) Uani 1 1 d . . . . .
C29 C 0.1558(8) 0.6187(6) 0.7870(5) 0.044(2) Uani 1 1 d . . . . .
N2 N 0.6630(6) 0.2860(5) 1.1543(4) 0.047(2) Uani 1 1 d . . . . .
C5 C 0.7251(8) 0.2503(6) 1.0445(5) 0.043(2) Uani 1 1 d . . . . .
C13 C 0.9323(9) 0.2041(6) 1.1236(5) 0.050(3) Uani 1 1 d . . . . .
H13 H 0.9400 0.2505 1.0974 0.060 Uiso 1 1 calc R U . . .
C56 C 0.6552(7) -0.0154(5) 0.6223(4) 0.033(2) Uani 1 1 d . . . . .
C22 C 0.3126(7) 0.5134(5) 0.8323(4) 0.035(2) Uani 1 1 d . . . . .
C46 C 1.2335(8) 0.2779(6) 0.4780(5) 0.046(2) Uani 1 1 d . . . . .
C30 C 0.1913(9) 0.6750(6) 0.7441(5) 0.046(2) Uani 1 1 d . . . . .
H30 H 0.2585 0.6821 0.7443 0.056 Uiso 1 1 calc R U . . .
C68 C 0.5590(9) -0.1678(6) 0.6673(5) 0.048(3) Uani 1 1 d . . . . .
H68 H 0.6296 -0.1870 0.6764 0.057 Uiso 1 1 calc R U . . .
C17 C 0.8239(10) 0.1160(6) 1.1717(5) 0.050(3) Uani 1 1 d . . . . .
H17 H 0.7590 0.1025 1.1784 0.060 Uiso 1 1 calc R U . . .
C39 C 1.0773(7) 0.2165(6) 0.5296(5) 0.039(2) Uani 1 1 d . . . . .
C63 C 0.5309(8) -0.1000(6) 0.6258(5) 0.040(2) Uani 1 1 d . . . . .
C21 C 0.3245(7) 0.5033(6) 0.8991(5) 0.039(2) Uani 1 1 d . . . . .
C55 C 0.7230(8) 0.0067(6) 0.5654(5) 0.041(2) Uani 1 1 d . . . . .
C14 C 1.0152(9) 0.1544(7) 1.1528(5) 0.054(3) Uani 1 1 d . . . . .
H14 H 1.0804 0.1672 1.1473 0.065 Uiso 1 1 calc R U . . .
C47 C 1.2238(9) 0.3479(6) 0.4407(6) 0.055(3) Uani 1 1 d . . . . .
H47 H 1.1692 0.3684 0.4153 0.066 Uiso 1 1 calc R U . . .
C64 C 0.4279(8) -0.0723(7) 0.6123(5) 0.051(3) Uani 1 1 d . . . . .
H64 H 0.4093 -0.0262 0.5835 0.061 Uiso 1 1 calc R U . . .
C40 C 1.1258(8) 0.2132(6) 0.6626(5) 0.044(2) Uani 1 1 d . . . . .
H40 H 1.1889 0.2337 0.6438 0.053 Uiso 1 1 calc R U . . .
C54 C 0.8002(7) 0.0525(6) 0.5554(5) 0.036(2) Uani 1 1 d . . . . .
C51 C 1.3127(8) 0.2450(7) 0.5138(5) 0.047(3) Uani 1 1 d . . . . .
H51 H 1.3186 0.1952 0.5380 0.057 Uiso 1 1 calc R U . . .
C16 C 0.9107(11) 0.0682(8) 1.1998(6) 0.065(3) Uani 1 1 d . . . . .
H16 H 0.9041 0.0218 1.2264 0.078 Uiso 1 1 calc R U . . .
C38 C 1.0361(7) 0.1748(6) 0.4969(5) 0.038(2) Uani 1 1 d . . . . .
C15 C 1.0037(9) 0.0867(7) 1.1897(6) 0.056(3) Uani 1 1 d . . . . .
H15 H 1.0620 0.0525 1.2083 0.068 Uiso 1 1 calc R U . . .
C53 C 0.8767(7) 0.0401(5) 0.5933(5) 0.036(2) Uani 1 1 d . . . . .
H53 H 0.8779 0.0035 0.6312 0.043 Uiso 1 1 calc R U . . .
C67 C 0.4848(10) -0.2070(7) 0.6948(7) 0.061(3) Uani 1 1 d . . . . .
H67 H 0.5038 -0.2535 0.7231 0.073 Uiso 1 1 calc R U . . .
C60 C 0.6388(9) -0.0643(6) 0.7682(5) 0.049(3) Uani 1 1 d . . . . .
H60 H 0.5865 -0.0943 0.7708 0.059 Uiso 1 1 calc R U . . .
C19 C 0.3727(8) 0.4016(6) 0.9884(5) 0.047(3) Uani 1 1 d . . . . .
H19 H 0.2985 0.4029 1.0015 0.057 Uiso 1 1 calc R U . . .
C28 C 0.5041(9) 0.4761(7) 0.6272(5) 0.058(3) Uani 1 1 d . . . . .
H28A H 0.5742 0.4439 0.6375 0.087 Uiso 1 1 calc R U . . .
H28B H 0.5165 0.5147 0.5901 0.087 Uiso 1 1 calc R U . . .
H28C H 0.4709 0.4408 0.6132 0.087 Uiso 1 1 calc R U . . .
C1 C 0.5164(8) 0.4451(6) 0.9132(5) 0.041(2) Uani 1 1 d . . . . .
H1 H 0.5409 0.4752 0.8744 0.050 Uiso 1 1 calc R U . . .
C2 C 0.5881(8) 0.3992(5) 0.9514(5) 0.042(2) Uani 1 1 d . . . . .
H2 H 0.6618 0.3989 0.9391 0.050 Uiso 1 1 calc R U . . .
C4 C 0.6245(8) 0.3111(6) 1.0546(5) 0.041(2) Uani 1 1 d . . . . .
C31 C 0.1286(9) 0.7210(7) 0.7009(5) 0.056(3) Uani 1 1 d . . . . .
H31 H 0.1523 0.7604 0.6716 0.067 Uiso 1 1 calc R U . . .
C34 C 0.0587(10) 0.6069(8) 0.7872(7) 0.070(4) Uani 1 1 d . . . . .
H34 H 0.0342 0.5682 0.8172 0.083 Uiso 1 1 calc R U . . .
C26 C 0.4279(8) 0.5207(6) 0.6904(5) 0.046(2) Uani 1 1 d . . . . .
H26 H 0.3595 0.5579 0.6784 0.055 Uiso 1 1 calc R U . . .
C66 C 0.3833(10) -0.1791(9) 0.6816(7) 0.068(4) Uani 1 1 d . . . . .
H66 H 0.3320 -0.2065 0.7008 0.082 Uiso 1 1 calc R U . . .
C48 C 1.2960(10) 0.3879(8) 0.4410(6) 0.066(3) Uani 1 1 d . . . . .
H48 H 1.2917 0.4368 0.4157 0.079 Uiso 1 1 calc R U . . .
C35 C 0.8000(8) 0.1071(6) 0.5000(5) 0.045(2) Uani 1 1 d . . . . .
H35 H 0.7470 0.1170 0.4740 0.054 Uiso 1 1 calc R U . . .
C57 C 0.4617(8) 0.0657(7) 0.7174(6) 0.058(3) Uani 1 1 d . . . . .
H57 H 0.4370 0.0226 0.7057 0.069 Uiso 1 1 calc R U . . .
C36 C 0.8764(8) 0.1466(6) 0.4831(5) 0.042(2) Uani 1 1 d . . . . .
H36 H 0.8765 0.1826 0.4448 0.051 Uiso 1 1 calc R U . . .
C20 C 0.4079(8) 0.4469(6) 0.9322(5) 0.039(2) Uani 1 1 d . . . . .
C37 C 0.9529(7) 0.1347(6) 0.5210(5) 0.037(2) Uani 1 1 d . . . . .
C43 C 1.0134(9) 0.3672(7) 0.5948(6) 0.057(3) Uani 1 1 d . . . . .
H43 H 1.0876 0.3673 0.5679 0.068 Uiso 1 1 calc R U . . .
C27 C 0.4840(10) 0.5698(7) 0.7168(6) 0.061(3) Uani 1 1 d . . . . .
H27A H 0.4338 0.5996 0.7568 0.092 Uiso 1 1 calc R U . . .
H27B H 0.5040 0.6074 0.6808 0.092 Uiso 1 1 calc R U . . .
H27C H 0.5502 0.5335 0.7295 0.092 Uiso 1 1 calc R U . . .
C3 C 0.5550(7) 0.3534(5) 1.0072(5) 0.036(2) Uani 1 1 d . . . . .
C65 C 0.3534(9) -0.1102(8) 0.6398(6) 0.060(3) Uani 1 1 d . . . . .
H65 H 0.2824 -0.0907 0.6311 0.072 Uiso 1 1 calc R U . . .
C32 C 0.0326(10) 0.7102(9) 0.7002(6) 0.074(4) Uani 1 1 d . . . . .
H32 H -0.0105 0.7420 0.6704 0.088 Uiso 1 1 calc R U . . .
C18 C 0.4462(8) 0.3553(6) 1.0245(6) 0.049(3) Uani 1 1 d . . . . .
H18 H 0.4225 0.3235 1.0622 0.058 Uiso 1 1 calc R U . . .
C52 C 0.9516(8) 0.0813(5) 0.5758(5) 0.038(2) Uani 1 1 d . . . . .
H52 H 1.0037 0.0726 0.6024 0.046 Uiso 1 1 calc R U . . .
C11 C 0.9447(9) 0.2709(8) 0.9361(7) 0.073(4) Uani 1 1 d . . . . .
H11A H 0.9182 0.2881 0.8944 0.109 Uiso 1 1 calc R U . . .
H11B H 1.0205 0.2706 0.9275 0.109 Uiso 1 1 calc R U . . .
H11C H 0.8985 0.3082 0.9727 0.109 Uiso 1 1 calc R U . . .
C50 C 1.3825(9) 0.2858(7) 0.5137(6) 0.056(3) Uani 1 1 d . . . . .
H50 H 1.4376 0.2648 0.5387 0.068 Uiso 1 1 calc R U . . .
C49 C 1.3740(10) 0.3571(7) 0.4779(7) 0.062(3) Uani 1 1 d . . . . .
H49 H 1.4226 0.3854 0.4786 0.075 Uiso 1 1 calc R U . . .
C9 C 0.9397(8) 0.1852(7) 0.9579(5) 0.057(3) Uani 1 1 d . . . . .
H9 H 0.9619 0.1698 1.0022 0.068 Uiso 1 1 calc R U . . .
C42 C 1.0795(10) 0.2350(8) 0.7389(5) 0.063(3) Uani 1 1 d . . . . .
H42A H 1.0573 0.2933 0.7431 0.094 Uiso 1 1 calc R U . . .
H42B H 1.1359 0.2087 0.7642 0.094 Uiso 1 1 calc R U . . .
H42C H 1.0158 0.2169 0.7578 0.094 Uiso 1 1 calc R U . . .
C23 C 0.2842(9) 0.4158(7) 0.7436(6) 0.054(3) Uani 1 1 d . . . . .
H23 H 0.2201 0.4637 0.7385 0.065 Uiso 1 1 calc R U . . .
C41 C 1.1661(9) 0.1244(7) 0.6553(5) 0.054(3) Uani 1 1 d . . . . .
H41A H 1.1065 0.1027 0.6768 0.082 Uiso 1 1 calc R U . . .
H41B H 1.2269 0.1004 0.6776 0.082 Uiso 1 1 calc R U . . .
H41C H 1.1914 0.1116 0.6067 0.082 Uiso 1 1 calc R U . . .
C62 C 0.7556(10) -0.1188(7) 0.7434(6) 0.062(3) Uani 1 1 d . . . . .
H62A H 0.7657 -0.1369 0.6975 0.093 Uiso 1 1 calc R U . . .
H62B H 0.7703 -0.1654 0.7746 0.093 Uiso 1 1 calc R U . . .
H62C H 0.8063 -0.0894 0.7421 0.093 Uiso 1 1 calc R U . . .
C33 C -0.0015(11) 0.6529(10) 0.7428(8) 0.085(4) Uani 1 1 d . . . . .
H33 H -0.0677 0.6450 0.7414 0.102 Uiso 1 1 calc R U . . .
C8 C 0.8294(15) 0.0268(8) 0.9509(6) 0.093(5) Uani 1 1 d . . . . .
H8A H 0.7891 0.0453 0.9150 0.140 Uiso 1 1 calc R U . . .
H8B H 0.8208 -0.0243 0.9706 0.140 Uiso 1 1 calc R U . . .
H8C H 0.9071 0.0196 0.9314 0.140 Uiso 1 1 calc R U . . .
C61 C 0.6265(11) -0.0348(8) 0.8406(5) 0.071(4) Uani 1 1 d . . . . .
H61A H 0.6774 -0.0050 0.8376 0.107 Uiso 1 1 calc R U . . .
H61B H 0.6432 -0.0812 0.8718 0.107 Uiso 1 1 calc R U . . .
H61C H 0.5513 0.0002 0.8579 0.107 Uiso 1 1 calc R U . . .
C10 C 1.0190(10) 0.1248(8) 0.9039(6) 0.069(4) Uani 1 1 d . . . . .
H10A H 1.0303 0.0702 0.9232 0.103 Uiso 1 1 calc R U . . .
H10B H 1.0893 0.1350 0.8899 0.103 Uiso 1 1 calc R U . . .
H10C H 0.9881 0.1306 0.8641 0.103 Uiso 1 1 calc R U . . .
C6 C 0.7839(11) 0.0895(7) 1.0070(6) 0.062(3) Uani 1 1 d . . . . .
H6 H 0.8259 0.0706 1.0432 0.075 Uiso 1 1 calc R U . . .
C24 C 0.3266(11) 0.3683(8) 0.6779(7) 0.075(4) Uani 1 1 d . . . . .
H24A H 0.3367 0.4046 0.6385 0.112 Uiso 1 1 calc R U . . .
H24B H 0.2735 0.3431 0.6742 0.112 Uiso 1 1 calc R U . . .
H24C H 0.3968 0.3268 0.6788 0.112 Uiso 1 1 calc R U . . .
C58 C 0.4400(10) 0.1324(8) 0.6652(9) 0.088(5) Uani 1 1 d . . . . .
H58A H 0.4718 0.1726 0.6716 0.131 Uiso 1 1 calc R U . . .
H58B H 0.3608 0.1574 0.6708 0.131 Uiso 1 1 calc R U . . .
H58C H 0.4732 0.1108 0.6193 0.131 Uiso 1 1 calc R U . . .
C45 C 0.9858(13) 0.4146(8) 0.6574(7) 0.092(5) Uani 1 1 d . . . . .
H45A H 0.9234 0.4044 0.6904 0.138 Uiso 1 1 calc R U . . .
H45B H 0.9668 0.4718 0.6451 0.138 Uiso 1 1 calc R U . . .
H45C H 1.0491 0.3985 0.6778 0.138 Uiso 1 1 calc R U . . .
C25 C 0.2476(14) 0.3656(10) 0.8037(8) 0.100(5) Uani 1 1 d . . . . .
H25A H 0.3087 0.3170 0.8079 0.150 Uiso 1 1 calc R U . . .
H25B H 0.1869 0.3507 0.7970 0.150 Uiso 1 1 calc R U . . .
H25C H 0.2233 0.3965 0.8455 0.150 Uiso 1 1 calc R U . . .
C7 C 0.6649(13) 0.1002(8) 1.0383(8) 0.089(5) Uani 1 1 d . . . . .
H7A H 0.6375 0.1384 1.0754 0.133 Uiso 1 1 calc R U . . .
H7B H 0.6568 0.0485 1.0565 0.133 Uiso 1 1 calc R U . . .
H7C H 0.6228 0.1207 1.0035 0.133 Uiso 1 1 calc R U . . .
C44 C 0.9341(11) 0.4031(8) 0.5485(8) 0.081(4) Uani 1 1 d . . . . .
H44A H 0.9532 0.3675 0.5103 0.121 Uiso 1 1 calc R U . . .
H44B H 0.9390 0.4557 0.5308 0.121 Uiso 1 1 calc R U . . .
H44C H 0.8592 0.4090 0.5748 0.121 Uiso 1 1 calc R U . . .
C69 C 0.7362(14) 0.3517(9) 0.4766(8) 0.095(5) Uani 1 1 d . . . . .
H69A H 0.7110 0.3517 0.5270 0.114 Uiso 1 1 calc R U . . .
H69B H 0.8121 0.3141 0.4648 0.114 Uiso 1 1 calc R U . . .
C59 C 0.3963(11) 0.0928(12) 0.7874(8) 0.110(7) Uani 1 1 d . . . . .
H59A H 0.4042 0.0466 0.8192 0.165 Uiso 1 1 calc R U . . .
H59B H 0.3190 0.1179 0.7867 0.165 Uiso 1 1 calc R U . . .
H59C H 0.4229 0.1318 0.8021 0.165 Uiso 1 1 calc R U . . .
C70 C 0.7138(13) 0.5623(10) 0.8061(8) 0.099(5) Uani 1 1 d . . . . .
H70A H 0.7124 0.5168 0.7826 0.119 Uiso 1 1 calc R U . . .
H70B H 0.6440 0.5803 0.8411 0.119 Uiso 1 1 calc R U . . .
C71 C 0.704(2) -0.2245(14) 1.0113(10) 0.162(10) Uani 1 1 d . . . . .
H71A H 0.6245 -0.2041 1.0136 0.194 Uiso 1 1 calc R U . . .
H71B H 0.7168 -0.2700 1.0445 0.194 Uiso 1 1 calc R U . . .

loop_
_atom_site_aniso_label
_atom_site_aniso_U_11
_atom_site_aniso_U_22
_atom_site_aniso_U_33
_atom_site_aniso_U_23
_atom_site_aniso_U_13
_atom_site_aniso_U_12
Ag3 0.0303(4) 0.0529(5) 0.0444(5) -0.0093(4) 0.0054(3) -0.0062(3)
Ag2 0.0496(5) 0.0563(5) 0.0380(4) -0.0100(4) -0.0100(4) -0.0086(4)
Ag1 0.0375(4) 0.0449(5) 0.0547(5) -0.0086(4) -0.0060(4) 0.0024(3)
Ag4 0.0508(5) 0.0466(5) 0.0560(5) -0.0110(4) -0.0142(4) -0.0139(4)
Br1 0.0379(5) 0.0452(6) 0.0423(6) -0.0143(5) 0.0028(4) -0.0061(4)
Br4 0.0356(5) 0.0429(6) 0.0368(5) -0.0109(4) -0.0047(4) -0.0032(4)
Br3 0.0335(5) 0.0413(6) 0.0407(5) -0.0104(4) -0.0014(4) -0.0012(4)
Br2 0.0404(5) 0.0432(6) 0.0428(6) -0.0108(4) -0.0010(4) -0.0081(4)
P4 0.0337(13) 0.0388(14) 0.0359(13) -0.0128(11) 0.0020(11) -0.0058(11)
P1 0.0319(13) 0.0365(14) 0.0349(13) -0.0103(11) -0.0033(11) -0.0015(10)
P2 0.0413(15) 0.0456(16) 0.0328(13) -0.0130(12) -0.0032(11) 0.0021(12)
P3 0.0313(13) 0.0457(15) 0.0391(14) -0.0173(12) 0.0090(11) -0.0084(11)
Cl3 0.062(2) 0.107(3) 0.099(3) 0.016(2) -0.013(2) -0.014(2)
Cl1 0.134(4) 0.155(5) 0.103(3) -0.001(3) -0.032(3) -0.065(4)
Cl4 0.214(6) 0.090(3) 0.166(5) 0.015(3) -0.116(5) -0.039(4)
Cl5 0.203(6) 0.155(5) 0.143(5) -0.039(4) 0.072(5) -0.114(5)
Cl2 0.098(4) 0.215(7) 0.253(8) 0.115(6) -0.070(5) -0.080(4)
N6 0.039(4) 0.041(5) 0.030(4) -0.004(4) -0.004(4) -0.002(4)
Cl6 0.271(9) 0.265(9) 0.181(7) -0.103(7) 0.061(6) -0.199(8)
N7 0.041(5) 0.037(4) 0.035(4) -0.008(4) -0.006(4) -0.007(4)
N1 0.035(4) 0.049(5) 0.040(5) -0.015(4) -0.009(4) 0.003(4)
N12 0.041(5) 0.044(5) 0.042(5) -0.003(4) 0.005(4) -0.010(4)
C12 0.034(5) 0.043(6) 0.034(5) -0.019(4) -0.001(4) 0.000(4)
N5 0.037(5) 0.048(5) 0.037(5) -0.006(4) -0.001(4) 0.008(4)
N11 0.039(5) 0.054(5) 0.038(5) -0.014(4) 0.004(4) -0.012(4)
N3 0.037(5) 0.055(5) 0.034(5) -0.014(4) -0.004(4) 0.002(4)
N10 0.034(4) 0.057(5) 0.033(4) -0.009(4) 0.001(4) -0.012(4)
N4 0.037(5) 0.050(5) 0.035(5) -0.006(4) 0.002(4) 0.000(4)
N8 0.053(5) 0.059(6) 0.036(5) -0.015(4) -0.007(4) -0.015(5)
N9 0.038(4) 0.047(5) 0.045(5) -0.005(4) -0.007(4) -0.016(4)
C29 0.028(5) 0.048(6) 0.046(6) -0.009(5) -0.006(4) 0.002(4)
N2 0.040(5) 0.053(5) 0.030(4) -0.020(4) -0.008(4) 0.012(4)
C5 0.035(5) 0.052(6) 0.026(5) -0.014(4) -0.003(4) 0.006(4)
C13 0.062(7) 0.046(6) 0.028(5) -0.011(4) -0.006(5) -0.001(5)
C56 0.028(5) 0.036(5) 0.033(5) -0.003(4) -0.001(4) -0.009(4)
C22 0.029(5) 0.038(5) 0.032(5) -0.002(4) -0.008(4) -0.003(4)
C46 0.031(5) 0.049(6) 0.047(6) -0.011(5) 0.014(5) -0.015(5)
C30 0.047(6) 0.050(6) 0.035(5) -0.007(5) -0.007(5) -0.005(5)
C68 0.048(6) 0.044(6) 0.050(6) -0.010(5) -0.013(5) -0.010(5)
C17 0.066(7) 0.041(6) 0.034(5) -0.003(5) -0.009(5) -0.007(5)
C39 0.031(5) 0.039(5) 0.037(5) 0.003(4) 0.002(4) -0.006(4)
C63 0.039(5) 0.044(6) 0.041(5) -0.013(5) -0.004(4) -0.017(5)
C21 0.034(5) 0.037(5) 0.038(5) -0.007(4) -0.002(4) -0.006(4)
C55 0.037(5) 0.043(6) 0.039(5) -0.014(4) -0.003(4) -0.008(4)
C14 0.047(6) 0.053(7) 0.049(6) -0.014(6) -0.011(5) 0.006(5)
C47 0.052(7) 0.043(6) 0.059(7) -0.005(5) 0.005(6) -0.014(5)
C64 0.043(6) 0.053(7) 0.048(6) -0.017(5) 0.003(5) -0.012(5)
C40 0.028(5) 0.058(7) 0.037(5) -0.009(5) 0.007(4) -0.013(5)
C54 0.031(5) 0.038(5) 0.034(5) -0.009(4) 0.002(4) -0.008(4)
C51 0.040(6) 0.056(7) 0.039(6) -0.015(5) 0.009(5) -0.016(5)
C16 0.071(9) 0.060(8) 0.046(7) 0.001(6) -0.018(6) 0.003(6)
C38 0.032(5) 0.037(5) 0.035(5) -0.003(4) 0.000(4) -0.005(4)
C15 0.049(7) 0.045(7) 0.053(7) -0.015(5) -0.009(6) 0.015(5)
C53 0.032(5) 0.036(5) 0.030(5) -0.009(4) 0.000(4) -0.003(4)
C67 0.059(8) 0.038(6) 0.081(9) -0.014(6) -0.004(6) -0.015(6)
C60 0.063(7) 0.041(6) 0.036(6) -0.006(5) 0.005(5) -0.017(5)
C19 0.036(5) 0.049(6) 0.048(6) 0.003(5) -0.014(5) 0.000(5)
C28 0.059(7) 0.053(7) 0.045(6) -0.012(5) 0.006(5) -0.005(6)
C1 0.040(5) 0.038(6) 0.036(5) -0.006(4) 0.006(4) -0.010(4)
C2 0.031(5) 0.033(5) 0.051(6) -0.007(5) -0.006(5) 0.002(4)
C4 0.042(6) 0.047(6) 0.031(5) -0.002(4) -0.010(4) -0.007(5)
C31 0.046(7) 0.060(7) 0.036(6) -0.004(5) 0.000(5) 0.009(5)
C34 0.049(7) 0.088(10) 0.066(8) 0.001(7) -0.018(6) -0.013(7)
C26 0.037(5) 0.044(6) 0.041(6) -0.010(5) 0.003(4) -0.001(4)
C66 0.054(8) 0.089(10) 0.072(9) -0.035(8) 0.001(6) -0.039(7)
C48 0.052(7) 0.065(8) 0.066(8) 0.002(6) 0.014(6) -0.023(6)
C35 0.046(6) 0.043(6) 0.041(6) -0.004(5) -0.011(5) -0.006(5)
C57 0.032(6) 0.064(8) 0.071(8) -0.018(6) -0.002(5) -0.011(5)
C36 0.042(6) 0.046(6) 0.036(5) -0.005(4) -0.006(5) -0.012(5)
C20 0.038(5) 0.040(6) 0.032(5) 0.000(4) -0.010(4) -0.005(4)
C37 0.027(5) 0.038(5) 0.036(5) -0.011(4) 0.003(4) -0.001(4)
C43 0.040(6) 0.062(7) 0.065(7) -0.022(6) 0.008(5) -0.019(5)
C27 0.063(8) 0.054(7) 0.057(7) -0.004(6) 0.002(6) -0.020(6)
C3 0.032(5) 0.035(5) 0.039(5) -0.004(4) -0.010(4) -0.006(4)
C65 0.045(7) 0.082(9) 0.058(7) -0.016(7) -0.001(6) -0.029(6)
C32 0.056(8) 0.090(10) 0.049(7) 0.002(7) -0.019(6) 0.014(7)
C18 0.042(6) 0.051(6) 0.055(7) 0.006(5) -0.009(5) -0.022(5)
C52 0.037(5) 0.035(5) 0.035(5) -0.011(4) -0.007(4) 0.001(4)
C11 0.041(7) 0.089(10) 0.084(9) -0.039(8) 0.004(6) -0.017(6)
C50 0.050(7) 0.062(8) 0.054(7) -0.020(6) 0.002(5) -0.019(6)
C49 0.048(7) 0.058(8) 0.078(9) -0.020(7) 0.009(6) -0.026(6)
C9 0.036(6) 0.078(8) 0.035(6) -0.026(6) -0.001(5) 0.010(5)
C42 0.057(7) 0.080(9) 0.046(7) -0.025(6) 0.002(6) -0.020(6)
C23 0.044(6) 0.052(7) 0.063(7) -0.020(6) -0.009(5) -0.008(5)
C41 0.050(6) 0.065(8) 0.042(6) -0.002(5) -0.011(5) -0.011(6)
C62 0.067(8) 0.061(8) 0.052(7) -0.012(6) -0.028(6) 0.000(6)
C33 0.046(7) 0.105(12) 0.100(11) 0.009(10) -0.035(8) -0.008(8)
C8 0.164(16) 0.061(9) 0.036(7) -0.018(6) 0.014(8) -0.037(9)
C61 0.086(9) 0.084(9) 0.032(6) -0.013(6) 0.000(6) -0.021(8)
C10 0.058(7) 0.086(9) 0.043(7) -0.032(6) -0.008(6) 0.007(6)
C6 0.088(9) 0.049(7) 0.040(6) -0.012(5) -0.011(6) -0.009(6)
C24 0.069(8) 0.087(10) 0.076(9) -0.037(8) -0.010(7) -0.031(7)
C58 0.040(7) 0.062(8) 0.163(15) 0.000(9) -0.047(9) -0.003(6)
C45 0.098(11) 0.070(9) 0.093(11) -0.039(8) 0.032(9) -0.036(8)
C25 0.130(14) 0.128(14) 0.088(11) 0.013(10) -0.036(10) -0.096(12)
C7 0.102(12) 0.065(9) 0.094(11) -0.008(8) 0.008(9) -0.042(8)
C44 0.073(9) 0.054(8) 0.100(11) 0.003(7) -0.010(8) -0.010(7)
C69 0.105(12) 0.095(12) 0.088(11) 0.006(9) -0.030(10) -0.033(10)
C59 0.046(8) 0.178(18) 0.103(12) -0.092(12) 0.020(8) -0.034(9)
C70 0.081(11) 0.120(14) 0.103(12) -0.040(11) 0.006(9) -0.050(10)
C71 0.22(3) 0.17(2) 0.107(15) -0.060(15) 0.047(16) -0.14(2)

loop_
_atom_type_symbol
_atom_type_description
_atom_type_scat_dispersion_real
_atom_type_scat_dispersion_imag
_atom_type_scat_source
C C 0.0033 0.0016 'International Tables Vol C Tables 4.2.6.8 and 6.1.1.4'
H H 0.0000 0.0000 'International Tables Vol C Tables 4.2.6.8 and 6.1.1.4'
Ag Ag -0.8971 1.1015 'International Tables Vol C Tables 4.2.6.8 and 6.1.1.4'
Br Br -0.2901 2.4595 'International Tables Vol C Tables 4.2.6.8 and 6.1.1.4'
Cl Cl 0.1484 0.1585 'International Tables Vol C Tables 4.2.6.8 and 6.1.1.4'
N N 0.0061 0.0033 'International Tables Vol C Tables 4.2.6.8 and 6.1.1.4'
P P 0.1023 0.0942 'International Tables Vol C Tables 4.2.6.8 and 6.1.1.4'

loop_
_geom_angle_atom_site_label_1
_geom_angle_atom_site_label_2
_geom_angle_atom_site_label_3
_geom_angle
_geom_angle_site_symmetry_1
_geom_angle_site_symmetry_3
_geom_angle_publ_flag
Br4 Ag3 Br1 89.73(4) . . ?
Br3 Ag3 Br1 92.29(4) . . ?
Br3 Ag3 Br4 99.47(4) . . ?
P3 Ag3 Br1 108.52(7) . . ?
P3 Ag3 Br4 113.03(7) . . ?
P3 Ag3 Br3 140.83(8) . . ?
Br1 Ag2 Br4 89.75(4) . . ?
Br2 Ag2 Br1 100.44(4) . . ?
Br2 Ag2 Br4 90.89(4) . . ?
P2 Ag2 Br1 129.70(8) . . ?
P2 Ag2 Br4 109.73(7) . . ?
P2 Ag2 Br2 124.10(8) . . ?
Br1 Ag1 Br3 88.51(4) . . ?
Br2 Ag1 Br1 101.45(4) . . ?
Br2 Ag1 Br3 95.30(4) . . ?
P1 Ag1 Br1 126.88(7) . . ?
P1 Ag1 Br3 107.37(7) . . ?
P1 Ag1 Br2 125.91(7) . . ?
Br4 Ag4 Br3 101.04(4) . . ?
Br4 Ag4 Br2 90.18(4) . . ?
Br3 Ag4 Br2 94.70(4) . . ?
P4 Ag4 Br4 132.25(7) . . ?
P4 Ag4 Br3 119.80(7) . . ?
P4 Ag4 Br2 108.59(7) . . ?
Ag2 Br1 Ag3 90.62(4) . . ?
Ag1 Br1 Ag3 89.15(4) . . ?
Ag1 Br1 Ag2 78.13(4) . . ?
Ag3 Br4 Ag2 88.58(4) . . ?
Ag4 Br4 Ag3 78.82(3) . . ?
Ag4 Br4 Ag2 89.26(4) . . ?
Ag3 Br3 Ag1 87.64(4) . . ?
Ag3 Br3 Ag4 80.11(4) . . ?
Ag4 Br3 Ag1 83.97(4) . . ?
Ag2 Br2 Ag4 87.07(4) . . ?
Ag1 Br2 Ag2 79.18(4) . . ?
Ag1 Br2 Ag4 84.69(4) . . ?
C56 P4 Ag4 115.6(3) . . ?
C56 P4 C60 107.2(4) . . ?
C56 P4 C57 100.3(5) . . ?
C60 P4 Ag4 113.5(4) . . ?
C57 P4 Ag4 110.6(4) . . ?
C57 P4 C60 108.7(5) . . ?
C22 P1 Ag1 116.7(3) . . ?
C22 P1 C26 105.2(4) . . ?
C22 P1 C23 100.0(5) . . ?
C26 P1 Ag1 111.8(3) . . ?
C26 P1 C23 109.8(5) . . ?
C23 P1 Ag1 112.6(4) . . ?
C5 P2 Ag2 116.7(3) . . ?
C5 P2 C9 103.9(5) . . ?
C5 P2 C6 100.4(5) . . ?
C9 P2 Ag2 112.5(4) . . ?
C9 P2 C6 110.0(6) . . ?
C6 P2 Ag2 112.3(4) . . ?
C39 P3 Ag3 113.2(3) . . ?
C39 P3 C40 105.5(4) . . ?
C39 P3 C43 102.8(5) . . ?
C40 P3 Ag3 112.4(3) . . ?
C40 P3 C43 108.7(5) . . ?
C43 P3 Ag3 113.5(4) . . ?
N5 N6 C29 115.2(7) . . ?
N5 N6 C22 111.1(7) . . ?
C22 N6 C29 133.6(8) . . ?
N8 N7 C56 109.5(8) . . ?
N8 N7 C63 116.8(7) . . ?
C56 N7 C63 133.7(8) . . ?
N2 N1 C12 116.7(7) . . ?
N2 N1 C5 111.0(7) . . ?
C5 N1 C12 132.3(8) . . ?
N11 N12 C46 117.9(8) . . ?
N11 N12 C39 110.0(8) . . ?
C39 N12 C46 132.0(9) . . ?
C13 C12 N1 119.1(9) . . ?
C17 C12 N1 119.0(9) . . ?
C17 C12 C13 121.8(9) . . ?
N4 N5 N6 108.3(7) . . ?
N10 N11 N12 109.2(8) . . ?
N2 N3 C4 109.7(8) . . ?
N11 N10 C38 108.4(8) . . ?
N5 N4 C21 108.2(8) . . ?
N9 N8 N7 108.1(7) . . ?
N8 N9 C55 109.5(8) . . ?
C30 C29 N6 120.4(9) . . ?
C30 C29 C34 121.3(10) . . ?
C34 C29 N6 118.1(10) . . ?
N3 N2 N1 107.5(7) . . ?
N1 C5 P2 126.8(7) . . ?
N1 C5 C4 103.1(8) . . ?
C4 C5 P2 128.8(7) . . ?
C12 C13 H13 121.1 . . ?
C14 C13 C12 117.8(11) . . ?
C14 C13 H13 121.1 . . ?
N7 C56 P4 125.9(7) . . ?
C55 C56 P4 128.8(7) . . ?
C55 C56 N7 103.8(8) . . ?
N6 C22 P1 127.1(6) . . ?
N6 C22 C21 103.3(8) . . ?
C21 C22 P1 128.8(7) . . ?
C47 C46 N12 117.7(10) . . ?
C47 C46 C51 123.2(10) . . ?
C51 C46 N12 119.0(9) . . ?
C29 C30 H30 120.2 . . ?
C29 C30 C31 119.5(10) . . ?
C31 C30 H30 120.2 . . ?
C63 C68 H68 120.0 . . ?
C67 C68 H68 120.0 . . ?
C67 C68 C63 119.9(10) . . ?
C12 C17 H17 121.2 . . ?
C12 C17 C16 117.6(11) . . ?
C16 C17 H17 121.2 . . ?
N12 C39 P3 125.8(7) . . ?
C38 C39 P3 128.8(7) . . ?
C38 C39 N12 103.5(8) . . ?
C68 C63 N7 120.6(9) . . ?
C64 C63 N7 119.5(9) . . ?
C64 C63 C68 120.0(10) . . ?
N4 C21 C22 109.1(8) . . ?
N4 C21 C20 117.6(8) . . ?
C22 C21 C20 133.2(8) . . ?
N9 C55 C56 109.1(8) . . ?
N9 C55 C54 117.4(8) . . ?
C56 C55 C54 133.4(8) . . ?
C13 C14 H14 119.7 . . ?
C15 C14 C13 120.5(11) . . ?
C15 C14 H14 119.7 . . ?
C46 C47 H47 121.2 . . ?
C46 C47 C48 117.7(12) . . ?
C48 C47 H47 121.2 . . ?
C63 C64 H64 119.7 . . ?
C65 C64 C63 120.6(11) . . ?
C65 C64 H64 119.7 . . ?
P3 C40 H40 108.5 . . ?
C42 C40 P3 110.5(7) . . ?
C42 C40 H40 108.5 . . ?
C41 C40 P3 110.5(7) . . ?
C41 C40 H40 108.5 . . ?
C41 C40 C42 110.4(9) . . ?
C53 C54 C55 124.4(9) . . ?
C53 C54 C35 118.9(9) . . ?
C35 C54 C55 116.5(8) . . ?
C46 C51 H51 121.0 . . ?
C50 C51 C46 118.0(11) . . ?
C50 C51 H51 121.0 . . ?
C17 C16 H16 119.4 . . ?
C15 C16 C17 121.2(12) . . ?
C15 C16 H16 119.4 . . ?
N10 C38 C37 118.4(8) . . ?
C39 C38 N10 108.9(8) . . ?
C39 C38 C37 132.7(9) . . ?
C14 C15 H15 119.5 . . ?
C16 C15 C14 121.0(11) . . ?
C16 C15 H15 119.5 . . ?
C54 C53 H53 120.2 . . ?
C54 C53 C52 119.7(9) . . ?
C52 C53 H53 120.2 . . ?
C68 C67 H67 120.1 . . ?
C68 C67 C66 119.8(12) . . ?
C66 C67 H67 120.1 . . ?
P4 C60 H60 110.0 . . ?
C62 C60 P4 109.4(8) . . ?
C62 C60 H60 110.0 . . ?
C62 C60 C61 108.1(9) . . ?
C61 C60 P4 109.3(7) . . ?
C61 C60 H60 110.0 . . ?
C20 C19 H19 120.4 . . ?
C18 C19 H19 120.4 . . ?
C18 C19 C20 119.2(10) . . ?
H28A C28 H28B 109.5 . . ?
H28A C28 H28C 109.5 . . ?
H28B C28 H28C 109.5 . . ?
C26 C28 H28A 109.5 . . ?
C26 C28 H28B 109.5 . . ?
C26 C28 H28C 109.5 . . ?
C2 C1 H1 120.4 . . ?
C2 C1 C20 119.2(9) . . ?
C20 C1 H1 120.4 . . ?
C1 C2 H2 119.3 . . ?
C1 C2 C3 121.4(9) . . ?
C3 C2 H2 119.3 . . ?
N3 C4 C5 108.7(8) . . ?
N3 C4 C3 119.5(8) . . ?
C5 C4 C3 131.7(9) . . ?
C30 C31 H31 119.9 . . ?
C32 C31 C30 120.2(12) . . ?
C32 C31 H31 119.9 . . ?
C29 C34 H34 121.0 . . ?
C33 C34 C29 117.9(13) . . ?
C33 C34 H34 121.0 . . ?
P1 C26 H26 109.2 . . ?
C28 C26 P1 111.6(7) . . ?
C28 C26 H26 109.2 . . ?
C28 C26 C27 109.8(9) . . ?
C27 C26 P1 107.8(7) . . ?
C27 C26 H26 109.2 . . ?
C67 C66 H66 119.5 . . ?
C67 C66 C65 121.0(12) . . ?
C65 C66 H66 119.5 . . ?
C47 C48 H48 120.0 . . ?
C49 C48 C47 120.1(12) . . ?
C49 C48 H48 120.0 . . ?
C54 C35 H35 119.9 . . ?
C36 C35 C54 120.3(9) . . ?
C36 C35 H35 119.9 . . ?
P4 C57 H57 107.3 . . ?
C58 C57 P4 108.6(8) . . ?
C58 C57 H57 107.3 . . ?
C59 C57 P4 114.7(9) . . ?
C59 C57 H57 107.3 . . ?
C59 C57 C58 111.3(12) . . ?
C35 C36 H36 119.5 . . ?
C35 C36 C37 121.0(10) . . ?
C37 C36 H36 119.5 . . ?
C19 C20 C21 118.0(9) . . ?
C1 C20 C21 121.3(9) . . ?
C1 C20 C19 120.3(9) . . ?
C36 C37 C38 117.7(9) . . ?
C52 C37 C38 124.0(8) . . ?
C52 C37 C36 118.1(9) . . ?
P3 C43 H43 107.3 . . ?
C45 C43 P3 113.4(9) . . ?
C45 C43 H43 107.3 . . ?
C45 C43 C44 113.4(11) . . ?
C44 C43 P3 107.7(8) . . ?
C44 C43 H43 107.3 . . ?
C26 C27 H27A 109.5 . . ?
C26 C27 H27B 109.5 . . ?
C26 C27 H27C 109.5 . . ?
H27A C27 H27B 109.5 . . ?
H27A C27 H27C 109.5 . . ?
H27B C27 H27C 109.5 . . ?
C2 C3 C4 123.5(9) . . ?
C2 C3 C18 118.2(9) . . ?
C18 C3 C4 117.8(9) . . ?
C64 C65 C66 118.7(11) . . ?
C64 C65 H65 120.7 . . ?
C66 C65 H65 120.7 . . ?
C31 C32 H32 120.1 . . ?
C31 C32 C33 119.8(11) . . ?
C33 C32 H32 120.1 . . ?
C19 C18 C3 121.6(10) . . ?
C19 C18 H18 119.2 . . ?
C3 C18 H18 119.2 . . ?
C53 C52 H52 119.1 . . ?
C37 C52 C53 121.9(9) . . ?
C37 C52 H52 119.1 . . ?
H11A C11 H11B 109.5 . . ?
H11A C11 H11C 109.5 . . ?
H11B C11 H11C 109.5 . . ?
C9 C11 H11A 109.5 . . ?
C9 C11 H11B 109.5 . . ?
C9 C11 H11C 109.5 . . ?
C51 C50 H50 119.8 . . ?
C51 C50 C49 120.4(12) . . ?
C49 C50 H50 119.8 . . ?
C48 C49 C50 120.6(11) . . ?
C48 C49 H49 119.7 . . ?
C50 C49 H49 119.7 . . ?
P2 C9 H9 108.7 . . ?
C11 C9 P2 108.2(7) . . ?
C11 C9 H9 108.7 . . ?
C10 C9 P2 112.2(8) . . ?
C10 C9 C11 110.2(10) . . ?
C10 C9 H9 108.7 . . ?
C40 C42 H42A 109.5 . . ?
C40 C42 H42B 109.5 . . ?
C40 C42 H42C 109.5 . . ?
H42A C42 H42B 109.5 . . ?
H42A C42 H42C 109.5 . . ?
H42B C42 H42C 109.5 . . ?
P1 C23 H23 108.6 . . ?
C24 C23 P1 111.0(8) . . ?
C24 C23 H23 108.6 . . ?
C25 C23 P1 109.2(8) . . ?
C25 C23 H23 108.6 . . ?
C25 C23 C24 110.8(11) . . ?
C40 C41 H41A 109.5 . . ?
C40 C41 H41B 109.5 . . ?
C40 C41 H41C 109.5 . . ?
H41A C41 H41B 109.5 . . ?
H41A C41 H41C 109.5 . . ?
H41B C41 H41C 109.5 . . ?
C60 C62 H62A 109.5 . . ?
C60 C62 H62B 109.5 . . ?
C60 C62 H62C 109.5 . . ?
H62A C62 H62B 109.5 . . ?
H62A C62 H62C 109.5 . . ?
H62B C62 H62C 109.5 . . ?
C34 C33 H33 119.4 . . ?
C32 C33 C34 121.3(13) . . ?
C32 C33 H33 119.4 . . ?
H8A C8 H8B 109.5 . . ?
H8A C8 H8C 109.5 . . ?
H8B C8 H8C 109.5 . . ?
C6 C8 H8A 109.5 . . ?
C6 C8 H8B 109.5 . . ?
C6 C8 H8C 109.5 . . ?
C60 C61 H61A 109.5 . . ?
C60 C61 H61B 109.5 . . ?
C60 C61 H61C 109.5 . . ?
H61A C61 H61B 109.5 . . ?
H61A C61 H61C 109.5 . . ?
H61B C61 H61C 109.5 . . ?
C9 C10 H10A 109.5 . . ?
C9 C10 H10B 109.5 . . ?
C9 C10 H10C 109.5 . . ?
H10A C10 H10B 109.5 . . ?
H10A C10 H10C 109.5 . . ?
H10B C10 H10C 109.5 . . ?
P2 C6 H6 109.0 . . ?
C8 C6 P2 110.5(8) . . ?
C8 C6 H6 109.0 . . ?
C7 C6 P2 109.1(9) . . ?
C7 C6 C8 110.1(12) . . ?
C7 C6 H6 109.0 . . ?
C23 C24 H24A 109.5 . . ?
C23 C24 H24B 109.5 . . ?
C23 C24 H24C 109.5 . . ?
H24A C24 H24B 109.5 . . ?
H24A C24 H24C 109.5 . . ?
H24B C24 H24C 109.5 . . ?
C57 C58 H58A 109.5 . . ?
C57 C58 H58B 109.5 . . ?
C57 C58 H58C 109.5 . . ?
H58A C58 H58B 109.5 . . ?
H58A C58 H58C 109.5 . . ?
H58B C58 H58C 109.5 . . ?
C43 C45 H45A 109.5 . . ?
C43 C45 H45B 109.5 . . ?
C43 C45 H45C 109.5 . . ?
H45A C45 H45B 109.5 . . ?
H45A C45 H45C 109.5 . . ?
H45B C45 H45C 109.5 . . ?
C23 C25 H25A 109.5 . . ?
C23 C25 H25B 109.5 . . ?
C23 C25 H25C 109.5 . . ?
H25A C25 H25B 109.5 . . ?
H25A C25 H25C 109.5 . . ?
H25B C25 H25C 109.5 . . ?
C6 C7 H7A 109.5 . . ?
C6 C7 H7B 109.5 . . ?
C6 C7 H7C 109.5 . . ?
H7A C7 H7B 109.5 . . ?
H7A C7 H7C 109.5 . . ?
H7B C7 H7C 109.5 . . ?
C43 C44 H44A 109.5 . . ?
C43 C44 H44B 109.5 . . ?
C43 C44 H44C 109.5 . . ?
H44A C44 H44B 109.5 . . ?
H44A C44 H44C 109.5 . . ?
H44B C44 H44C 109.5 . . ?
Cl3 C69 H69A 108.4 . . ?
Cl3 C69 H69B 108.5 . . ?
Cl4 C69 Cl3 115.3(9) . . ?
Cl4 C69 H69A 108.4 . . ?
Cl4 C69 H69B 108.5 . . ?
H69A C69 H69B 107.5 . . ?
C57 C59 H59A 109.5 . . ?
C57 C59 H59B 109.5 . . ?
C57 C59 H59C 109.5 . . ?
H59A C59 H59B 109.5 . . ?
H59A C59 H59C 109.5 . . ?
H59B C59 H59C 109.5 . . ?
Cl1 C70 H70A 108.2 . . ?
Cl1 C70 H70B 108.2 . . ?
Cl2 C70 Cl1 116.4(9) . . ?
Cl2 C70 H70A 108.2 . . ?
Cl2 C70 H70B 108.2 . . ?
H70A C70 H70B 107.4 . . ?
Cl5 C71 H71A 108.2 . . ?
Cl5 C71 H71B 108.2 . . ?
Cl6 C71 Cl5 116.2(12) . . ?
Cl6 C71 H71A 108.2 . . ?
Cl6 C71 H71B 108.2 . . ?
H71A C71 H71B 107.4 . . ?

loop_
_geom_bond_atom_site_label_1
_geom_bond_atom_site_label_2
_geom_bond_distance
_geom_bond_site_symmetry_2
_geom_bond_publ_flag
Ag3 Br1 2.8289(12) . ?
Ag3 Br4 2.7885(13) . ?
Ag3 Br3 2.6590(12) . ?
Ag3 P3 2.402(3) . ?
Ag2 Br1 2.7368(13) . ?
Ag2 Br4 2.8780(12) . ?
Ag2 Br2 2.7040(13) . ?
Ag2 P2 2.398(3) . ?
Ag1 Br1 2.7144(13) . ?
Ag1 Br3 2.9533(12) . ?
Ag1 Br2 2.6870(13) . ?
Ag1 P1 2.396(2) . ?
Ag4 Br4 2.6644(12) . ?
Ag4 Br3 2.7217(13) . ?
Ag4 Br2 2.9472(13) . ?
Ag4 P4 2.395(3) . ?
P4 C56 1.832(9) . ?
P4 C60 1.851(11) . ?
P4 C57 1.846(10) . ?
P1 C22 1.803(9) . ?
P1 C26 1.852(11) . ?
P1 C23 1.858(11) . ?
P2 C5 1.813(9) . ?
P2 C9 1.827(11) . ?
P2 C6 1.864(12) . ?
P3 C39 1.823(10) . ?
P3 C40 1.853(10) . ?
P3 C43 1.855(12) . ?
Cl3 C69 1.740(15) . ?
Cl1 C70 1.714(17) . ?
Cl4 C69 1.690(16) . ?
Cl5 C71 1.724(18) . ?
Cl2 C70 1.664(18) . ?
N6 N5 1.355(11) . ?
N6 C29 1.445(12) . ?
N6 C22 1.371(11) . ?
Cl6 C71 1.559(18) . ?
N7 N8 1.361(11) . ?
N7 C56 1.382(11) . ?
N7 C63 1.416(12) . ?
N1 C12 1.442(12) . ?
N1 N2 1.348(10) . ?
N1 C5 1.377(12) . ?
N12 N11 1.330(11) . ?
N12 C46 1.454(13) . ?
N12 C39 1.398(12) . ?
C12 C13 1.408(15) . ?
C12 C17 1.383(14) . ?
N5 N4 1.308(11) . ?
N11 N10 1.297(11) . ?
N3 N2 1.307(10) . ?
N3 C4 1.356(12) . ?
N10 C38 1.384(12) . ?
N4 C21 1.384(12) . ?
N8 N9 1.297(11) . ?
N9 C55 1.355(12) . ?
C29 C30 1.374(15) . ?
C29 C34 1.382(15) . ?
C5 C4 1.392(13) . ?
C13 H13 0.9500 . ?
C13 C14 1.386(14) . ?
C56 C55 1.379(13) . ?
C22 C21 1.389(12) . ?
C46 C47 1.365(15) . ?
C46 C51 1.371(14) . ?
C30 H30 0.9500 . ?
C30 C31 1.378(14) . ?
C68 H68 0.9500 . ?
C68 C63 1.389(14) . ?
C68 C67 1.367(15) . ?
C17 H17 0.9500 . ?
C17 C16 1.400(15) . ?
C39 C38 1.366(13) . ?
C63 C64 1.386(14) . ?
C21 C20 1.477(13) . ?
C55 C54 1.479(13) . ?
C14 H14 0.9500 . ?
C14 C15 1.374(16) . ?
C47 H47 0.9500 . ?
C47 C48 1.379(16) . ?
C64 H64 0.9500 . ?
C64 C65 1.354(15) . ?
C40 H40 1.0000 . ?
C40 C42 1.549(13) . ?
C40 C41 1.493(15) . ?
C54 C53 1.381(12) . ?
C54 C35 1.400(14) . ?
C51 H51 0.9500 . ?
C51 C50 1.361(15) . ?
C16 H16 0.9500 . ?
C16 C15 1.350(17) . ?
C38 C37 1.467(13) . ?
C15 H15 0.9500 . ?
C53 H53 0.9500 . ?
C53 C52 1.385(13) . ?
C67 H67 0.9500 . ?
C67 C66 1.366(17) . ?
C60 H60 1.0000 . ?
C60 C62 1.518(15) . ?
C60 C61 1.563(14) . ?
C19 H19 0.9500 . ?
C19 C20 1.392(14) . ?
C19 C18 1.369(14) . ?
C28 H28A 0.9800 . ?
C28 H28B 0.9800 . ?
C28 H28C 0.9800 . ?
C28 C26 1.518(13) . ?
C1 H1 0.9500 . ?
C1 C2 1.378(13) . ?
C1 C20 1.391(13) . ?
C2 H2 0.9500 . ?
C2 C3 1.383(14) . ?
C4 C3 1.479(12) . ?
C31 H31 0.9500 . ?
C31 C32 1.364(18) . ?
C34 H34 0.9500 . ?
C34 C33 1.378(17) . ?
C26 H26 1.0000 . ?
C26 C27 1.536(15) . ?
C66 H66 0.9500 . ?
C66 C65 1.409(18) . ?
C48 H48 0.9500 . ?
C48 C49 1.369(17) . ?
C35 H35 0.9500 . ?
C35 C36 1.379(14) . ?
C57 H57 1.0000 . ?
C57 C58 1.502(18) . ?
C57 C59 1.493(17) . ?
C36 H36 0.9500 . ?
C36 C37 1.382(13) . ?
C37 C52 1.379(13) . ?
C43 H43 1.0000 . ?
C43 C45 1.497(16) . ?
C43 C44 1.530(17) . ?
C27 H27A 0.9800 . ?
C27 H27B 0.9800 . ?
C27 H27C 0.9800 . ?
C3 C18 1.394(13) . ?
C65 H65 0.9500 . ?
C32 H32 0.9500 . ?
C32 C33 1.38(2) . ?
C18 H18 0.9500 . ?
C52 H52 0.9500 . ?
C11 H11A 0.9800 . ?
C11 H11B 0.9800 . ?
C11 H11C 0.9800 . ?
C11 C9 1.554(18) . ?
C50 H50 0.9500 . ?
C50 C49 1.373(17) . ?
C49 H49 0.9500 . ?
C9 H9 1.0000 . ?
C9 C10 1.536(14) . ?
C42 H42A 0.9800 . ?
C42 H42B 0.9800 . ?
C42 H42C 0.9800 . ?
C23 H23 1.0000 . ?
C23 C24 1.530(15) . ?
C23 C25 1.505(18) . ?
C41 H41A 0.9800 . ?
C41 H41B 0.9800 . ?
C41 H41C 0.9800 . ?
C62 H62A 0.9800 . ?
C62 H62B 0.9800 . ?
C62 H62C 0.9800 . ?
C33 H33 0.9500 . ?
C8 H8A 0.9800 . ?
C8 H8B 0.9800 . ?
C8 H8C 0.9800 . ?
C8 C6 1.535(15) . ?
C61 H61A 0.9800 . ?
C61 H61B 0.9800 . ?
C61 H61C 0.9800 . ?
C10 H10A 0.9800 . ?
C10 H10B 0.9800 . ?
C10 H10C 0.9800 . ?
C6 H6 1.0000 . ?
C6 C7 1.506(18) . ?
C24 H24A 0.9800 . ?
C24 H24B 0.9800 . ?
C24 H24C 0.9800 . ?
C58 H58A 0.9800 . ?
C58 H58B 0.9800 . ?
C58 H58C 0.9800 . ?
C45 H45A 0.9800 . ?
C45 H45B 0.9800 . ?
C45 H45C 0.9800 . ?
C25 H25A 0.9800 . ?
C25 H25B 0.9800 . ?
C25 H25C 0.9800 . ?
C7 H7A 0.9800 . ?
C7 H7B 0.9800 . ?
C7 H7C 0.9800 . ?
C44 H44A 0.9800 . ?
C44 H44B 0.9800 . ?
C44 H44C 0.9800 . ?
C69 H69A 0.9900 . ?
C69 H69B 0.9900 . ?
C59 H59A 0.9800 . ?
C59 H59B 0.9800 . ?
C59 H59C 0.9800 . ?
C70 H70A 0.9900 . ?
C70 H70B 0.9900 . ?
C71 H71A 0.9900 . ?
C71 H71B 0.9900 . ?

loop_
_geom_torsion_atom_site_label_1
_geom_torsion_atom_site_label_2
_geom_torsion_atom_site_label_3
_geom_torsion_atom_site_label_4
_geom_torsion
_geom_torsion_site_symmetry_1
_geom_torsion_site_symmetry_2
_geom_torsion_site_symmetry_3
_geom_torsion_site_symmetry_4
_geom_torsion_publ_flag
Ag3 P3 C39 N12 159.7(7) . . . . ?
Ag3 P3 C39 C38 -2.0(10) . . . . ?
Ag3 P3 C40 C42 -46.4(8) . . . . ?
Ag3 P3 C40 C41 76.1(7) . . . . ?
Ag3 P3 C43 C45 66.7(10) . . . . ?
Ag3 P3 C43 C44 -59.6(9) . . . . ?
Ag2 P2 C5 N1 176.8(8) . . . . ?
Ag2 P2 C5 C4 11.7(12) . . . . ?
Ag2 P2 C9 C11 60.5(8) . . . . ?
Ag2 P2 C9 C10 -61.3(9) . . . . ?
Ag2 P2 C6 C8 49.0(11) . . . . ?
Ag2 P2 C6 C7 -72.1(9) . . . . ?
Ag1 P1 C22 N6 -174.6(7) . . . . ?
Ag1 P1 C22 C21 -6.5(10) . . . . ?
Ag1 P1 C26 C28 47.0(8) . . . . ?
Ag1 P1 C26 C27 -73.6(7) . . . . ?
Ag1 P1 C23 C24 -62.3(9) . . . . ?
Ag1 P1 C23 C25 60.2(10) . . . . ?
Ag4 P4 C56 N7 -164.6(7) . . . . ?
Ag4 P4 C56 C55 -1.1(10) . . . . ?
Ag4 P4 C60 C62 -79.2(7) . . . . ?
Ag4 P4 C60 C61 38.9(9) . . . . ?
Ag4 P4 C57 C58 59.3(9) . . . . ?
Ag4 P4 C57 C59 -65.9(12) . . . . ?
P4 C56 C55 N9 -166.8(7) . . . . ?
P4 C56 C55 C54 15.3(16) . . . . ?
P1 C22 C21 N4 -169.0(7) . . . . ?
P1 C22 C21 C20 7.7(17) . . . . ?
P2 C5 C4 N3 167.6(8) . . . . ?
P2 C5 C4 C3 -11.9(18) . . . . ?
P3 C39 C38 N10 165.7(7) . . . . ?
P3 C39 C38 C37 -17.5(16) . . . . ?
N6 N5 N4 C21 0.8(11) . . . . ?
N6 C29 C30 C31 -174.7(9) . . . . ?
N6 C29 C34 C33 175.8(11) . . . . ?
N6 C22 C21 N4 1.3(11) . . . . ?
N6 C22 C21 C20 178.0(10) . . . . ?
N7 N8 N9 C55 -0.1(11) . . . . ?
N7 C56 C55 N9 -0.5(10) . . . . ?
N7 C56 C55 C54 -178.4(10) . . . . ?
N7 C63 C64 C65 179.6(9) . . . . ?
N1 C12 C13 C14 175.4(8) . . . . ?
N1 C12 C17 C16 -175.6(9) . . . . ?
N1 C5 C4 N3 -0.2(12) . . . . ?
N1 C5 C4 C3 -179.7(10) . . . . ?
N12 N11 N10 C38 0.5(11) . . . . ?
N12 C46 C47 C48 -180.0(9) . . . . ?
N12 C46 C51 C50 -179.6(9) . . . . ?
N12 C39 C38 N10 0.9(10) . . . . ?
N12 C39 C38 C37 177.7(10) . . . . ?
C12 N1 N2 N3 178.6(9) . . . . ?
C12 N1 C5 P2 13.4(17) . . . . ?
C12 N1 C5 C4 -178.5(10) . . . . ?
C12 C13 C14 C15 1.1(14) . . . . ?
C12 C17 C16 C15 -0.9(16) . . . . ?
N5 N6 C29 C30 102.8(11) . . . . ?
N5 N6 C29 C34 -72.6(12) . . . . ?
N5 N6 C22 P1 169.7(7) . . . . ?
N5 N6 C22 C21 -0.8(11) . . . . ?
N5 N4 C21 C22 -1.3(11) . . . . ?
N5 N4 C21 C20 -178.6(9) . . . . ?
N11 N12 C46 C47 65.1(12) . . . . ?
N11 N12 C46 C51 -113.2(10) . . . . ?
N11 N12 C39 P3 -166.1(7) . . . . ?
N11 N12 C39 C38 -0.6(10) . . . . ?
N11 N10 C38 C39 -0.9(11) . . . . ?
N11 N10 C38 C37 -178.2(8) . . . . ?
N3 C4 C3 C2 118.5(11) . . . . ?
N3 C4 C3 C18 -53.4(13) . . . . ?
N10 C38 C37 C36 -48.1(12) . . . . ?
N10 C38 C37 C52 126.6(10) . . . . ?
N4 C21 C20 C19 51.5(13) . . . . ?
N4 C21 C20 C1 -121.5(10) . . . . ?
N8 N7 C56 P4 167.3(7) . . . . ?
N8 N7 C56 C55 0.5(10) . . . . ?
N8 N7 C63 C68 111.4(10) . . . . ?
N8 N7 C63 C64 -67.5(12) . . . . ?
N8 N9 C55 C56 0.4(11) . . . . ?
N8 N9 C55 C54 178.6(8) . . . . ?
N9 C55 C54 C53 -131.0(10) . . . . ?
N9 C55 C54 C35 43.6(12) . . . . ?
C29 N6 N5 N4 -177.5(8) . . . . ?
C29 N6 C22 P1 -13.4(16) . . . . ?
C29 N6 C22 C21 176.1(10) . . . . ?
C29 C30 C31 C32 -0.7(16) . . . . ?
C29 C34 C33 C32 -1(2) . . . . ?
N2 N1 C12 C13 -99.8(11) . . . . ?
N2 N1 C12 C17 76.2(11) . . . . ?
N2 N1 C5 P2 -167.7(8) . . . . ?
N2 N1 C5 C4 0.4(12) . . . . ?
N2 N3 C4 C5 -0.2(12) . . . . ?
N2 N3 C4 C3 179.4(9) . . . . ?
C5 P2 C9 C11 -66.7(8) . . . . ?
C5 P2 C9 C10 171.6(9) . . . . ?
C5 P2 C6 C8 173.7(10) . . . . ?
C5 P2 C6 C7 52.6(10) . . . . ?
C5 N1 C12 C13 79.1(14) . . . . ?
C5 N1 C12 C17 -104.9(13) . . . . ?
C5 N1 N2 N3 -0.6(12) . . . . ?
C5 C4 C3 C2 -62.1(16) . . . . ?
C5 C4 C3 C18 126.1(13) . . . . ?
C13 C12 C17 C16 0.3(14) . . . . ?
C13 C14 C15 C16 -1.7(16) . . . . ?
C56 P4 C60 C62 49.7(8) . . . . ?
C56 P4 C60 C61 167.8(8) . . . . ?
C56 P4 C57 C58 -63.1(9) . . . . ?
C56 P4 C57 C59 171.7(11) . . . . ?
C56 N7 N8 N9 -0.3(10) . . . . ?
C56 N7 C63 C68 -67.6(14) . . . . ?
C56 N7 C63 C64 113.5(11) . . . . ?
C56 C55 C54 C53 46.7(16) . . . . ?
C56 C55 C54 C35 -138.7(11) . . . . ?
C22 P1 C26 C28 174.6(7) . . . . ?
C22 P1 C26 C27 54.0(8) . . . . ?
C22 P1 C23 C24 173.2(9) . . . . ?
C22 P1 C23 C25 -64.4(10) . . . . ?
C22 N6 N5 N4 0.1(11) . . . . ?
C22 N6 C29 C30 -74.1(14) . . . . ?
C22 N6 C29 C34 110.6(13) . . . . ?
C22 C21 C20 C19 -124.9(12) . . . . ?
C22 C21 C20 C1 62.0(15) . . . . ?
C46 N12 N11 N10 178.1(8) . . . . ?
C46 N12 C39 P3 16.2(15) . . . . ?
C46 N12 C39 C38 -178.3(10) . . . . ?
C46 C47 C48 C49 0.0(17) . . . . ?
C46 C51 C50 C49 -0.9(15) . . . . ?
C30 C29 C34 C33 0.5(18) . . . . ?
C30 C31 C32 C33 0.0(19) . . . . ?
C68 C63 C64 C65 0.8(15) . . . . ?
C68 C67 C66 C65 0.0(18) . . . . ?
C17 C12 C13 C14 -0.5(14) . . . . ?
C17 C16 C15 C14 1.6(18) . . . . ?
C39 P3 C40 C42 -170.2(7) . . . . ?
C39 P3 C40 C41 -47.7(8) . . . . ?
C39 P3 C43 C45 -170.6(9) . . . . ?
C39 P3 C43 C44 63.1(9) . . . . ?
C39 N12 N11 N10 0.1(11) . . . . ?
C39 N12 C46 C47 -117.4(12) . . . . ?
C39 N12 C46 C51 64.3(14) . . . . ?
C39 C38 C37 C36 135.4(11) . . . . ?
C39 C38 C37 C52 -49.9(15) . . . . ?
C63 N7 N8 N9 -179.5(8) . . . . ?
C63 N7 C56 P4 -13.6(15) . . . . ?
C63 N7 C56 C55 179.5(10) . . . . ?
C63 C68 C67 C66 -0.1(17) . . . . ?
C63 C64 C65 C66 -1.0(16) . . . . ?
C55 C54 C53 C52 174.2(8) . . . . ?
C55 C54 C35 C36 -173.8(9) . . . . ?
C47 C46 C51 C50 2.2(15) . . . . ?
C47 C48 C49 C50 1.2(18) . . . . ?
C40 P3 C39 N12 -77.0(9) . . . . ?
C40 P3 C39 C38 121.3(9) . . . . ?
C40 P3 C43 C45 -59.1(10) . . . . ?
C40 P3 C43 C44 174.6(8) . . . . ?
C54 C53 C52 C37 -0.3(13) . . . . ?
C54 C35 C36 C37 -1.4(15) . . . . ?
C51 C46 C47 C48 -1.8(16) . . . . ?
C51 C50 C49 C48 -0.8(17) . . . . ?
C38 C37 C52 C53 -174.7(8) . . . . ?
C53 C54 C35 C36 1.1(14) . . . . ?
C67 C68 C63 N7 -179.1(9) . . . . ?
C67 C68 C63 C64 -0.2(15) . . . . ?
C67 C66 C65 C64 0.6(18) . . . . ?
C60 P4 C56 N7 67.7(9) . . . . ?
C60 P4 C56 C55 -128.8(9) . . . . ?
C60 P4 C57 C58 -175.4(9) . . . . ?
C60 P4 C57 C59 59.4(12) . . . . ?
C1 C2 C3 C4 -172.3(9) . . . . ?
C1 C2 C3 C18 -0.5(14) . . . . ?
C2 C1 C20 C21 171.6(9) . . . . ?
C2 C1 C20 C19 -1.3(14) . . . . ?
C2 C3 C18 C19 -0.9(15) . . . . ?
C4 N3 N2 N1 0.4(12) . . . . ?
C4 C3 C18 C19 171.3(10) . . . . ?
C31 C32 C33 C34 1(2) . . . . ?
C34 C29 C30 C31 0.5(16) . . . . ?
C26 P1 C22 N6 60.8(9) . . . . ?
C26 P1 C22 C21 -131.1(9) . . . . ?
C26 P1 C23 C24 63.0(10) . . . . ?
C26 P1 C23 C25 -174.6(10) . . . . ?
C35 C54 C53 C52 -0.3(13) . . . . ?
C35 C36 C37 C38 175.9(9) . . . . ?
C35 C36 C37 C52 0.8(14) . . . . ?
C57 P4 C56 N7 -45.8(9) . . . . ?
C57 P4 C56 C55 117.7(9) . . . . ?
C57 P4 C60 C62 157.3(8) . . . . ?
C57 P4 C60 C61 -84.5(9) . . . . ?
C36 C37 C52 C53 0.0(13) . . . . ?
C20 C19 C18 C3 1.2(16) . . . . ?
C20 C1 C2 C3 1.5(14) . . . . ?
C43 P3 C39 N12 36.9(9) . . . . ?
C43 P3 C39 C38 -124.8(9) . . . . ?
C43 P3 C40 C42 80.1(8) . . . . ?
C43 P3 C40 C41 -157.4(7) . . . . ?
C18 C19 C20 C21 -173.2(9) . . . . ?
C18 C19 C20 C1 -0.1(15) . . . . ?
C9 P2 C5 N1 -58.7(11) . . . . ?
C9 P2 C5 C4 136.2(11) . . . . ?
C9 P2 C6 C8 -77.2(11) . . . . ?
C9 P2 C6 C7 161.7(9) . . . . ?
C23 P1 C22 N6 -53.0(10) . . . . ?
C23 P1 C22 C21 115.1(9) . . . . ?
C23 P1 C26 C28 -78.6(9) . . . . ?
C23 P1 C26 C27 160.8(7) . . . . ?
C6 P2 C5 N1 55.2(11) . . . . ?
C6 P2 C5 C4 -109.9(11) . . . . ?
C6 P2 C9 C11 -173.4(7) . . . . ?
C6 P2 C9 C10 64.8(10) . . . . ?

loop_
_smtbx_masks_void_nr
_smtbx_masks_void_average_x
_smtbx_masks_void_average_y
_smtbx_masks_void_average_z
_smtbx_masks_void_volume
_smtbx_masks_void_count_electrons
_smtbx_masks_void_content
1 -0.049 0.088 0.342 20.3 0.0 ?
2 0.049 -0.088 0.658 20.3 0.0 ?
3 0.000 0.500 0.000 113.3 61.9 ?
4 -0.011 0.402 0.393 9.7 3.0 ?
5 0.011 0.598 0.607 9.7 3.2 ?
6 0.443 0.205 0.148 23.6 5.6 ?
7 0.500 0.000 0.000 37.9 0.0 ?
8 0.557 0.795 0.852 23.6 5.0 ?
